data_4515340
loop_
_publ_author_name
'Sheet, Sanjoy Kumar'
'Sen, Bhaskar'
'Patra, Sumit Kumar'
'Rabha, Monosh'
'Aguan, Kripamoy'
'Khatua, Snehadrinarayan'

_publ_section_title
;
 Aggregation-Induced Emission-Active Ruthenium(II) Complex of 4,7-Dichloro
 Phenanthroline for Selective Luminescent Detection and Ribosomal RNA
 Imaging.
;
_journal_issue 17
_journal_name_full 'ACS applied materials &amp; interfaces'
_journal_page_first 14356
_journal_page_last 14366
_journal_paper_doi 10.1021/acsami.7b19290
_journal_volume 10
_journal_year 2018
_chemical_formula_sum 'C38 H27 Cl4 N7 O9 Ru'
_chemical_formula_weight 968.53
_space_group_crystal_system triclinic
_space_group_IT_number 2
_space_group_name_Hall '-P 1'
_space_group_name_H-M_alt 'P -1'
_atom_sites_solution_hydrogens geom
_audit_creation_method SHELXL-2017/1
_cell_angle_alpha 90.293(4)
_cell_angle_beta 100.209(4)
_cell_angle_gamma 100.610(4)
_cell_formula_units_Z 2
_cell_length_a 10.9782(5)
_cell_length_b 12.0018(5)
_cell_length_c 15.2183(7)
_cell_measurement_reflns_used 6892
_cell_measurement_temperature 293(2)
_cell_measurement_theta_max 29.023
_cell_measurement_theta_min 3.162
_cell_volume 1938.17(15)
_computing_cell_refinement 'CrysAlis PRO'
_computing_data_collection 'CrysAlis PRO (Agilent, 2013)'
_computing_data_reduction 'CrysAlis PRO'
_computing_molecular_graphics 'ORTEP III (Burnett & Johnson, 1996)'
_computing_publication_material 'SHELXL-2017/1 (Sheldrick, 2017)'
_computing_structure_refinement 'SHELXL-2017/1 (Sheldrick, 2017)'
_computing_structure_solution SIR-92
_diffrn_ambient_temperature 293(2)
_diffrn_measured_fraction_theta_full 0.993
_diffrn_measured_fraction_theta_max 0.844
_diffrn_measurement_device_type 'Xcalibur, Eos, Gemini'
_diffrn_measurement_method '\w scans'
_diffrn_radiation_monochromator graphite
_diffrn_radiation_source 'Enhance (Mo) X-ray Source'
_diffrn_radiation_type MoK\a
_diffrn_radiation_wavelength 0.71073
_diffrn_reflns_av_R_equivalents 0.0290
_diffrn_reflns_av_unetI/netI 0.0564
_diffrn_reflns_Laue_measured_fraction_full 0.993
_diffrn_reflns_Laue_measured_fraction_max 0.844
_diffrn_reflns_limit_h_max 14
_diffrn_reflns_limit_h_min -9
_diffrn_reflns_limit_k_max 15
_diffrn_reflns_limit_k_min -16
_diffrn_reflns_limit_l_max 20
_diffrn_reflns_limit_l_min -20
_diffrn_reflns_number 13331
_diffrn_reflns_point_group_measured_fraction_full 0.993
_diffrn_reflns_point_group_measured_fraction_max 0.844
_diffrn_reflns_theta_full 25.242
_diffrn_reflns_theta_max 29.028
_diffrn_reflns_theta_min 3.363
_exptl_absorpt_coefficient_mu 0.747
_exptl_absorpt_correction_T_max 0.922
_exptl_absorpt_correction_T_min 0.818
_exptl_absorpt_correction_type multi-scan
_exptl_absorpt_process_details
;
CrysAlisPro, Agilent Technologies,Version 1.171.36.28 (release 01-02-2013 CrysAlis171 .NET)
(compiled Feb  1 2013,16:14:44)Empirical absorption correction using spherical harmonics,
implemented in SCALE3 ABSPACK scaling algorithm.
;
_exptl_crystal_colour plate
_exptl_crystal_density_diffrn 1.660
_exptl_crystal_description Red
_exptl_crystal_F_000 976
_exptl_crystal_size_max 0.280
_exptl_crystal_size_mid 0.200
_exptl_crystal_size_min 0.110
_refine_diff_density_max 2.912
_refine_diff_density_min -0.748
_refine_diff_density_rms 0.128
_refine_ls_extinction_method none
_refine_ls_goodness_of_fit_ref 1.061
_refine_ls_hydrogen_treatment constr
_refine_ls_matrix_type full
_refine_ls_number_parameters 533
_refine_ls_number_reflns 8728
_refine_ls_number_restraints 0
_refine_ls_restrained_S_all 1.061
_refine_ls_R_factor_all 0.0912
_refine_ls_R_factor_gt 0.0728
_refine_ls_shift/su_max 0.000
_refine_ls_shift/su_mean 0.000
_refine_ls_structure_factor_coef Fsqd
_refine_ls_weighting_details 'w=1/[\s^2^(Fo^2^)+(0.1328P)^2^+2.8499P] where P=(Fo^2^+2Fc^2^)/3'
_refine_ls_weighting_scheme calc
_refine_ls_wR_factor_gt 0.2082
_refine_ls_wR_factor_ref 0.2259
_reflns_Friedel_coverage 0.000
_reflns_number_gt 6880
_reflns_number_total 8728
_reflns_threshold_expression 'I > 2\s(I)'
_cod_data_source_file am7b19290_si_004.cif
_cod_data_source_block shelx
_cod_database_code 4515340
_shelx_shelxl_version_number 2017/1
_shelx_space_group_comment
;
The symmetry employed for this shelxl refinement is uniquely defined
by the following loop, which should always be used as a source of
symmetry information in preference to the above space-group names.
They are only intended as comments.
;
_shelx_estimated_absorpt_t_min 0.818
_shelx_estimated_absorpt_t_max 0.922

loop_
_space_group_symop_operation_xyz
'x, y, z'
'-x, -y, -z'

loop_
_atom_site_label
_atom_site_type_symbol
_atom_site_fract_x
_atom_site_fract_y
_atom_site_fract_z
_atom_site_U_iso_or_equiv
_atom_site_adp_type
_atom_site_occupancy
_atom_site_site_symmetry_order
_atom_site_calc_flag
_atom_site_refinement_flags_posn
_atom_site_refinement_flags_adp
C1 C 0.5562(6) 0.1251(5) 0.1651(4) 0.0529(14) Uani 1 1 d . .
H1 H 0.580332 0.089474 0.217723 0.063 Uiso 1 1 calc R U
C2 C 0.4457(7) 0.0748(6) 0.1065(5) 0.0628(17) Uani 1 1 d . .
H2 H 0.397532 0.006943 0.119837 0.075 Uiso 1 1 calc R U
C3 C 0.4103(5) 0.1283(6) 0.0290(4) 0.0538(15) Uani 1 1 d . .
C4 C 0.4825(5) 0.2307(5) 0.0078(4) 0.0430(12) Uani 1 1 d . .
C5 C 0.4544(6) 0.2923(6) -0.0694(4) 0.0527(14) Uani 1 1 d . .
H5 H 0.382532 0.264679 -0.111514 0.063 Uiso 1 1 calc R U
C6 C 0.5297(6) 0.3907(6) -0.0837(4) 0.0513(13) Uani 1 1 d . .
H6 H 0.508147 0.429676 -0.135090 0.062 Uiso 1 1 calc R U
C7 C 0.6400(5) 0.4353(5) -0.0224(4) 0.0412(11) Uani 1 1 d . .
C8 C 0.7267(6) 0.5348(5) -0.0320(4) 0.0455(12) Uani 1 1 d . .
C9 C 0.8317(6) 0.5691(5) 0.0309(4) 0.0497(13) Uani 1 1 d . .
H9 H 0.887530 0.635493 0.024035 0.060 Uiso 1 1 calc R U
C10 C 0.8554(5) 0.5050(5) 0.1054(4) 0.0479(13) Uani 1 1 d . .
H10 H 0.928102 0.529138 0.147551 0.057 Uiso 1 1 calc R U
C11 C 0.5915(5) 0.2738(4) 0.0707(3) 0.0375(10) Uani 1 1 d . .
C12 C 0.6717(5) 0.3763(4) 0.0551(3) 0.0365(10) Uani 1 1 d . .
C13 C 0.5890(6) 0.4212(6) 0.2862(5) 0.0586(16) Uani 1 1 d . .
H13 H 0.529127 0.368219 0.249175 0.070 Uiso 1 1 calc R U
C14 C 0.5495(8) 0.5010(8) 0.3341(6) 0.081(2) Uani 1 1 d . .
H14 H 0.463617 0.500316 0.328690 0.097 Uiso 1 1 calc R U
C15 C 0.6337(8) 0.5817(7) 0.3898(6) 0.072(2) Uani 1 1 d . .
H15 H 0.606102 0.635059 0.422130 0.086 Uiso 1 1 calc R U
C16 C 0.7634(7) 0.5808(5) 0.3961(4) 0.0544(15) Uani 1 1 d . .
C17 C 0.8604(8) 0.6601(6) 0.4493(5) 0.0652(18) Uani 1 1 d . .
H17 H 0.839175 0.715770 0.483357 0.078 Uiso 1 1 calc R U
C18 C 0.9834(8) 0.6564(5) 0.4516(5) 0.0672(19) Uani 1 1 d . .
H18 H 1.045238 0.709769 0.486782 0.081 Uiso 1 1 calc R U
C19 C 1.0192(6) 0.5728(5) 0.4014(4) 0.0525(14) Uani 1 1 d . .
C20 C 1.1456(6) 0.5638(6) 0.4033(5) 0.0615(17) Uani 1 1 d . .
H20 H 1.210791 0.615209 0.437400 0.074 Uiso 1 1 calc R U
C21 C 1.1706(6) 0.4784(7) 0.3542(5) 0.072(2) Uani 1 1 d . .
H21 H 1.253605 0.470709 0.355025 0.087 Uiso 1 1 calc R U
C22 C 1.0720(5) 0.4021(6) 0.3025(4) 0.0534(14) Uani 1 1 d . .
H22 H 1.091584 0.344911 0.269151 0.064 Uiso 1 1 calc R U
C23 C 0.7971(5) 0.4983(4) 0.3459(4) 0.0422(11) Uani 1 1 d . .
C24 C 0.9270(5) 0.4932(4) 0.3488(4) 0.0434(12) Uani 1 1 d . .
C25 C 0.7362(6) 0.1798(6) 0.3938(4) 0.0553(15) Uani 1 1 d . .
H25 H 0.685117 0.231361 0.401844 0.066 Uiso 1 1 calc R U
C26 C 0.7475(8) 0.0945(7) 0.4547(5) 0.073(2) Uani 1 1 d . .
H26 H 0.702666 0.089100 0.501460 0.088 Uiso 1 1 calc R U
C27 C 0.8217(8) 0.0208(6) 0.4466(5) 0.073(2) Uani 1 1 d . .
H27 H 0.830985 -0.034258 0.488793 0.087 Uiso 1 1 calc R U
C28 C 0.8878(7) 0.0258(5) 0.3727(5) 0.0633(18) Uani 1 1 d . .
C29 C 0.9598(9) -0.0522(7) 0.3550(7) 0.083(2) Uani 1 1 d . .
H29 H 0.968982 -0.111431 0.393311 0.099 Uiso 1 1 calc R U
C30 C 1.0163(9) -0.0435(6) 0.2841(7) 0.085(3) Uani 1 1 d . .
H30 H 1.068272 -0.094306 0.275914 0.102 Uiso 1 1 calc R U
C31 C 0.9989(7) 0.0421(5) 0.2197(5) 0.0608(16) Uani 1 1 d . .
C32 C 1.0500(7) 0.0540(6) 0.1406(6) 0.0672(19) Uani 1 1 d . .
H32 H 1.104141 0.007340 0.128025 0.081 Uiso 1 1 calc R U
C33 C 1.0189(7) 0.1348(6) 0.0831(5) 0.0655(18) Uani 1 1 d . .
H33 H 1.050255 0.141913 0.030107 0.079 Uiso 1 1 calc R U
C34 C 0.9411(6) 0.2068(5) 0.1025(4) 0.0513(13) Uani 1 1 d . .
H34 H 0.921174 0.261051 0.061695 0.062 Uiso 1 1 calc R U
C35 C 0.8667(5) 0.1115(5) 0.3136(4) 0.0476(13) Uani 1 1 d . .
C36 C 0.9229(5) 0.1175(4) 0.2352(4) 0.0461(12) Uani 1 1 d . .
C37 C 1.4633(13) 0.8628(12) 0.3605(9) 0.132(4) Uani 1 1 d . .
H37A H 1.399049 0.795886 0.347784 0.199 Uiso 1 1 calc R U
H37B H 1.426963 0.928618 0.345441 0.199 Uiso 1 1 calc R U
H37C H 1.499630 0.867428 0.422933 0.199 Uiso 1 1 calc R U
C38 C 1.5647(14) 0.8572(10) 0.3059(8) 0.109(4) Uani 1 1 d . .
N1 N 0.6272(4) 0.2211(4) 0.1482(3) 0.0397(9) Uani 1 1 d . .
N2 N 0.7779(4) 0.4104(4) 0.1185(3) 0.0371(9) Uani 1 1 d . .
N3 N 0.7114(4) 0.4177(4) 0.2914(3) 0.0436(10) Uani 1 1 d . .
N4 N 0.9512(4) 0.4077(4) 0.2990(3) 0.0383(9) Uani 1 1 d . .
N5 N 0.7961(4) 0.1903(4) 0.3244(3) 0.0440(10) Uani 1 1 d . .
N6 N 0.8942(4) 0.2011(4) 0.1767(3) 0.0438(10) Uani 1 1 d . .
N7 N 1.6366(14) 0.8547(13) 0.2686(8) 0.169(6) Uani 1 1 d . .
Cl1 Cl 0.27514(18) 0.0684(2) -0.04335(14) 0.0841(6) Uani 1 1 d . .
Cl2 Cl 0.70134(18) 0.61630(15) -0.12500(12) 0.0658(4) Uani 1 1 d . .
Cl3 Cl 0.3468(2) 0.19173(17) 0.36957(14) 0.0752(5) Uani 1 1 d . .
Cl4 Cl 1.1807(2) 0.72997(19) 0.16001(16) 0.0829(6) Uani 1 1 d . .
Ru1 Ru 0.79179(4) 0.30728(3) 0.22632(3) 0.03721(16) Uani 1 1 d . .
O1 O 0.3194(10) 0.2462(11) 0.2904(7) 0.189(5) Uani 1 1 d . .
O2 O 0.2343(13) 0.1730(12) 0.4024(9) 0.222(7) Uani 1 1 d . .
O1W O 0.831(2) 0.713(3) 0.2081(18) 0.405(15) Uani 1 1 d . .
O3 O 0.4435(12) 0.2663(11) 0.4284(7) 0.189(5) Uani 1 1 d . .
O4 O 0.379(3) 0.1052(17) 0.3574(17) 0.400(16) Uani 1 1 d . .
O5 O 1.1324(8) 0.6393(8) 0.0941(7) 0.148(4) Uani 1 1 d . .
O6 O 1.1204(15) 0.7225(11) 0.2295(8) 0.225(7) Uani 1 1 d . .
O7 O 1.2853(11) 0.6654(10) 0.2080(8) 0.173(4) Uani 1 1 d . .
O8 O 1.2491(10) 0.8206(10) 0.1382(13) 0.268(10) Uani 1 1 d . .

loop_
_atom_site_aniso_label
_atom_site_aniso_U_11
_atom_site_aniso_U_22
_atom_site_aniso_U_33
_atom_site_aniso_U_23
_atom_site_aniso_U_13
_atom_site_aniso_U_12
C1 0.055(3) 0.047(3) 0.049(3) 0.008(2) 0.004(3) -0.008(3)
C2 0.055(4) 0.056(4) 0.069(4) 0.001(3) 0.015(3) -0.014(3)
C3 0.038(3) 0.066(4) 0.050(3) -0.021(3) 0.009(2) -0.009(3)
C4 0.033(3) 0.053(3) 0.041(3) -0.009(2) 0.006(2) 0.005(2)
C5 0.039(3) 0.069(4) 0.046(3) -0.008(3) 0.000(2) 0.008(3)
C6 0.045(3) 0.065(4) 0.043(3) 0.008(3) 0.004(2) 0.011(3)
C7 0.040(3) 0.049(3) 0.038(3) 0.004(2) 0.007(2) 0.017(2)
C8 0.050(3) 0.049(3) 0.042(3) 0.011(2) 0.010(2) 0.020(2)
C9 0.051(3) 0.043(3) 0.051(3) 0.014(2) 0.005(3) 0.000(2)
C10 0.040(3) 0.047(3) 0.050(3) 0.009(2) 0.003(2) -0.003(2)
C11 0.029(2) 0.042(3) 0.040(3) -0.004(2) 0.008(2) 0.005(2)
C12 0.031(2) 0.040(2) 0.040(3) 0.001(2) 0.009(2) 0.0066(19)
C13 0.039(3) 0.064(4) 0.073(4) 0.007(3) 0.012(3) 0.007(3)
C14 0.057(4) 0.099(6) 0.099(6) 0.011(5) 0.038(4) 0.026(4)
C15 0.082(5) 0.063(4) 0.080(5) 0.001(4) 0.031(4) 0.025(4)
C16 0.069(4) 0.042(3) 0.053(3) 0.006(3) 0.013(3) 0.012(3)
C17 0.086(5) 0.045(3) 0.062(4) -0.003(3) 0.006(4) 0.014(3)
C18 0.081(5) 0.041(3) 0.065(4) 0.001(3) -0.004(4) -0.010(3)
C19 0.054(3) 0.044(3) 0.046(3) 0.012(2) -0.006(3) -0.011(2)
C20 0.046(3) 0.059(4) 0.067(4) 0.009(3) -0.001(3) -0.012(3)
C21 0.034(3) 0.094(6) 0.079(5) 0.024(4) 0.004(3) -0.006(3)
C22 0.032(3) 0.066(4) 0.060(4) 0.010(3) 0.007(3) 0.005(3)
C23 0.042(3) 0.042(3) 0.042(3) 0.016(2) 0.012(2) 0.004(2)
C24 0.045(3) 0.041(3) 0.040(3) 0.017(2) 0.005(2) 0.000(2)
C25 0.051(3) 0.059(4) 0.048(3) 0.005(3) 0.009(3) -0.009(3)
C26 0.085(5) 0.075(5) 0.049(4) 0.017(3) 0.014(4) -0.014(4)
C27 0.089(6) 0.059(4) 0.058(4) 0.022(3) -0.002(4) -0.004(4)
C28 0.071(4) 0.045(3) 0.063(4) 0.017(3) -0.006(3) 0.001(3)
C29 0.097(6) 0.058(4) 0.091(6) 0.029(4) 0.002(5) 0.023(4)
C30 0.088(6) 0.051(4) 0.113(7) 0.004(4) -0.008(5) 0.029(4)
C31 0.058(4) 0.042(3) 0.078(5) 0.003(3) 0.003(3) 0.007(3)
C32 0.057(4) 0.054(4) 0.091(5) -0.008(4) 0.011(4) 0.014(3)
C33 0.066(4) 0.059(4) 0.073(5) -0.006(3) 0.028(4) 0.002(3)
C34 0.054(3) 0.052(3) 0.048(3) 0.007(3) 0.012(3) 0.006(3)
C35 0.045(3) 0.040(3) 0.051(3) 0.008(2) -0.002(2) -0.002(2)
C36 0.043(3) 0.038(3) 0.052(3) 0.006(2) 0.000(2) 0.002(2)
C37 0.136(11) 0.150(12) 0.122(10) 0.006(9) 0.031(9) 0.047(9)
C38 0.130(10) 0.092(7) 0.088(8) -0.016(6) 0.004(7) -0.008(7)
N1 0.037(2) 0.039(2) 0.041(2) 0.0058(18) 0.0110(18) -0.0001(17)
N2 0.029(2) 0.040(2) 0.038(2) 0.0068(17) 0.0029(17) -0.0006(16)
N3 0.036(2) 0.046(2) 0.048(3) 0.013(2) 0.0103(19) 0.0043(19)
N4 0.034(2) 0.040(2) 0.040(2) 0.0126(18) 0.0087(18) 0.0043(17)
N5 0.041(2) 0.044(2) 0.041(2) 0.0066(19) 0.0033(19) -0.0049(19)
N6 0.045(2) 0.038(2) 0.045(3) 0.0066(19) 0.005(2) 0.0032(19)
N7 0.154(11) 0.214(14) 0.115(9) -0.068(9) 0.053(8) -0.053(10)
Cl1 0.0553(10) 0.1003(14) 0.0755(12) -0.0184(11) -0.0017(9) -0.0268(10)
Cl2 0.0697(10) 0.0697(10) 0.0572(9) 0.0277(8) 0.0062(8) 0.0155(8)
Cl3 0.0907(14) 0.0703(11) 0.0782(12) 0.0265(9) 0.0394(11) 0.0265(10)
Cl4 0.0776(13) 0.0805(13) 0.0890(14) -0.0123(11) 0.0299(11) -0.0032(10)
Ru1 0.0326(2) 0.0373(2) 0.0387(3) 0.00898(16) 0.00478(16) 0.00017(16)
O1 0.142(8) 0.251(12) 0.139(8) 0.108(8) -0.003(6) -0.028(8)
O2 0.242(13) 0.231(12) 0.178(11) -0.019(9) 0.137(11) -0.093(11)
O1W 0.30(3) 0.47(3) 0.38(3) -0.16(3) 0.08(2) -0.08(2)
O3 0.203(12) 0.212(11) 0.112(7) 0.017(8) -0.002(7) -0.038(9)
O4 0.55(4) 0.285(19) 0.44(3) -0.08(2) 0.02(3) 0.32(2)
O5 0.092(5) 0.150(7) 0.200(10) -0.070(7) 0.036(6) 0.006(5)
O6 0.356(19) 0.214(12) 0.201(12) 0.078(10) 0.194(13) 0.163(13)
O7 0.173(10) 0.204(11) 0.158(9) 0.020(8) 0.012(8) 0.094(9)
O8 0.108(7) 0.150(9) 0.49(3) 0.175(13) -0.040(11) -0.048(6)

loop_
_atom_type_symbol
_atom_type_description
_atom_type_scat_dispersion_real
_atom_type_scat_dispersion_imag
_atom_type_scat_source
C C 0.0033 0.0016 'International Tables Vol C Tables 4.2.6.8 and 6.1.1.4'
H H 0.0000 0.0000 'International Tables Vol C Tables 4.2.6.8 and 6.1.1.4'
N N 0.0061 0.0033 'International Tables Vol C Tables 4.2.6.8 and 6.1.1.4'
Cl Cl 0.1484 0.1585 'International Tables Vol C Tables 4.2.6.8 and 6.1.1.4'
Ru Ru -1.2594 0.8363 'International Tables Vol C Tables 4.2.6.8 and 6.1.1.4'
O O 0.0106 0.0060 'International Tables Vol C Tables 4.2.6.8 and 6.1.1.4'

loop_
_geom_angle_atom_site_label_1
_geom_angle_atom_site_label_2
_geom_angle_atom_site_label_3
_geom_angle
N1 C1 C2 122.5(6)
N1 C1 H1 118.8
C2 C1 H1 118.8
C3 C2 C1 118.4(6)
C3 C2 H2 120.8
C1 C2 H2 120.8
C2 C3 C4 121.4(5)
C2 C3 Cl1 119.2(5)
C4 C3 Cl1 119.4(5)
C11 C4 C3 115.7(5)
C11 C4 C5 118.4(5)
C3 C4 C5 125.8(5)
C6 C5 C4 121.5(5)
C6 C5 H5 119.3
C4 C5 H5 119.3
C5 C6 C7 121.3(6)
C5 C6 H6 119.3
C7 C6 H6 119.3
C12 C7 C6 119.0(5)
C12 C7 C8 115.0(5)
C6 C7 C8 125.9(5)
C9 C8 C7 121.0(5)
C9 C8 Cl2 118.5(5)
C7 C8 Cl2 120.5(4)
C8 C9 C10 119.8(5)
C8 C9 H9 120.1
C10 C9 H9 120.1
N2 C10 C9 122.3(5)
N2 C10 H10 118.9
C9 C10 H10 118.9
N1 C11 C4 123.2(5)
N1 C11 C12 116.7(4)
C4 C11 C12 120.1(5)
N2 C12 C7 124.1(5)
N2 C12 C11 116.3(5)
C7 C12 C11 119.6(5)
N3 C13 C14 121.8(7)
N3 C13 H13 119.1
C14 C13 H13 119.1
C13 C14 C15 121.7(7)
C13 C14 H14 119.1
C15 C14 H14 119.1
C14 C15 C16 117.7(6)
C14 C15 H15 121.1
C16 C15 H15 121.1
C23 C16 C15 117.7(6)
C23 C16 C17 118.5(6)
C15 C16 C17 123.8(6)
C18 C17 C16 121.2(6)
C18 C17 H17 119.4
C16 C17 H17 119.4
C17 C18 C19 121.0(6)
C17 C18 H18 119.5
C19 C18 H18 119.5
C24 C19 C20 117.4(6)
C24 C19 C18 119.5(6)
C20 C19 C18 123.0(6)
C21 C20 C19 118.7(6)
C21 C20 H20 120.7
C19 C20 H20 120.7
C20 C21 C22 120.2(6)
C20 C21 H21 119.9
C22 C21 H21 119.9
N4 C22 C21 122.9(6)
N4 C22 H22 118.5
C21 C22 H22 118.5
N3 C23 C16 123.6(5)
N3 C23 C24 115.9(5)
C16 C23 C24 120.5(5)
N4 C24 C19 124.3(5)
N4 C24 C23 116.5(5)
C19 C24 C23 119.3(6)
N5 C25 C26 122.5(7)
N5 C25 H25 118.8
C26 C25 H25 118.8
C27 C26 C25 120.5(7)
C27 C26 H26 119.8
C25 C26 H26 119.8
C26 C27 C28 120.2(6)
C26 C27 H27 119.9
C28 C27 H27 119.9
C29 C28 C35 120.5(7)
C29 C28 C27 124.3(7)
C35 C28 C27 114.9(7)
C30 C29 C28 121.0(7)
C30 C29 H29 119.5
C28 C29 H29 119.5
C29 C30 C31 121.8(8)
C29 C30 H30 119.1
C31 C30 H30 119.1
C36 C31 C32 117.1(6)
C36 C31 C30 117.3(7)
C32 C31 C30 125.6(7)
C33 C32 C31 118.9(6)
C33 C32 H32 120.5
C31 C32 H32 120.5
C32 C33 C34 120.9(7)
C32 C33 H33 119.6
C34 C33 H33 119.6
N6 C34 C33 122.3(6)
N6 C34 H34 118.9
C33 C34 H34 118.9
N5 C35 C28 124.8(6)
N5 C35 C36 116.9(5)
C28 C35 C36 118.2(6)
C31 C36 N6 123.2(6)
C31 C36 C35 121.0(5)
N6 C36 C35 115.9(5)
C38 C37 H37A 109.5
C38 C37 H37B 109.5
H37A C37 H37B 109.5
C38 C37 H37C 109.5
H37A C37 H37C 109.5
H37B C37 H37C 109.5
N7 C38 C37 178.9(15)
C1 N1 C11 118.8(5)
C1 N1 Ru1 127.8(4)
C11 N1 Ru1 113.4(3)
C10 N2 C12 117.8(5)
C10 N2 Ru1 128.3(4)
C12 N2 Ru1 113.9(3)
C13 N3 C23 117.4(5)
C13 N3 Ru1 128.6(4)
C23 N3 Ru1 114.1(3)
C22 N4 C24 116.5(5)
C22 N4 Ru1 129.5(4)
C24 N4 Ru1 114.0(3)
C25 N5 C35 116.9(5)
C25 N5 Ru1 129.0(4)
C35 N5 Ru1 114.0(4)
C34 N6 C36 117.6(5)
C34 N6 Ru1 129.5(4)
C36 N6 Ru1 112.7(4)
O4 Cl3 O1 111.6(14)
O4 Cl3 O2 110.9(17)
O1 Cl3 O2 104.5(8)
O4 Cl3 O3 110.5(14)
O1 Cl3 O3 108.1(7)
O2 Cl3 O3 111.2(7)
O8 Cl4 O6 125.1(11)
O8 Cl4 O5 118.7(11)
O6 Cl4 O5 113.5(8)
O8 Cl4 O7 100.9(7)
O6 Cl4 O7 93.2(8)
O5 Cl4 O7 91.8(6)
N5 Ru1 N3 96.00(18)
N5 Ru1 N2 173.85(16)
N3 Ru1 N2 87.82(17)
N5 Ru1 N4 89.89(17)
N3 Ru1 N4 79.58(17)
N2 Ru1 N4 95.55(16)
N5 Ru1 N6 80.08(19)
N3 Ru1 N6 171.59(18)
N2 Ru1 N6 96.75(17)
N4 Ru1 N6 92.91(17)
N5 Ru1 N1 95.09(17)
N3 Ru1 N1 97.22(17)
N2 Ru1 N1 79.62(16)
N4 Ru1 N1 174.36(16)
N6 Ru1 N1 90.56(18)

loop_
_geom_bond_atom_site_label_1
_geom_bond_atom_site_label_2
_geom_bond_distance
C1 N1 1.320(7)
C1 C2 1.405(9)
C1 H1 0.9300
C2 C3 1.375(10)
C2 H2 0.9300
C3 C4 1.407(8)
C3 Cl1 1.718(6)
C4 C11 1.406(7)
C4 C5 1.410(9)
C5 C6 1.354(9)
C5 H5 0.9300
C6 C7 1.406(8)
C6 H6 0.9300
C7 C12 1.402(7)
C7 C8 1.409(8)
C8 C9 1.358(8)
C8 Cl2 1.736(6)
C9 C10 1.386(8)
C9 H9 0.9300
C10 N2 1.326(7)
C10 H10 0.9300
C11 N1 1.371(7)
C11 C12 1.423(7)
C12 N2 1.370(6)
C13 N3 1.340(7)
C13 C14 1.376(11)
C13 H13 0.9300
C14 C15 1.377(12)
C14 H14 0.9300
C15 C16 1.412(10)
C15 H15 0.9300
C16 C23 1.388(8)
C16 C17 1.418(10)
C17 C18 1.353(11)
C17 H17 0.9300
C18 C19 1.411(10)
C18 H18 0.9300
C19 C24 1.388(8)
C19 C20 1.407(9)
C20 C21 1.362(11)
C20 H20 0.9300
C21 C22 1.398(10)
C21 H21 0.9300
C22 N4 1.332(7)
C22 H22 0.9300
C23 N3 1.374(7)
C23 C24 1.432(8)
C24 N4 1.365(7)
C25 N5 1.335(8)
C25 C26 1.392(10)
C25 H25 0.9300
C26 C27 1.327(12)
C26 H26 0.9300
C27 C28 1.438(11)
C27 H27 0.9300
C28 C29 1.385(11)
C28 C35 1.395(8)
C29 C30 1.333(13)
C29 H29 0.9300
C30 C31 1.438(11)
C30 H30 0.9300
C31 C36 1.385(9)
C31 C32 1.413(11)
C32 C33 1.358(11)
C32 H32 0.9300
C33 C34 1.387(9)
C33 H33 0.9300
C34 N6 1.318(7)
C34 H34 0.9300
C35 N5 1.353(8)
C35 C36 1.434(9)
C36 N6 1.387(7)
C37 C38 1.513(18)
C37 H37A 0.9600
C37 H37B 0.9600
C37 H37C 0.9600
C38 N7 1.056(16)
N1 Ru1 2.071(4)
N2 Ru1 2.062(4)
N3 Ru1 2.060(5)
N4 Ru1 2.064(4)
N5 Ru1 2.055(5)
N6 Ru1 2.068(5)
Cl3 O4 1.181(11)
Cl3 O1 1.385(9)
Cl3 O2 1.393(11)
Cl3 O3 1.427(11)
Cl4 O8 1.284(9)
Cl4 O6 1.338(9)
Cl4 O5 1.435(8)
Cl4 O7 1.578(10)

loop_
_geom_torsion_atom_site_label_1
_geom_torsion_atom_site_label_2
_geom_torsion_atom_site_label_3
_geom_torsion_atom_site_label_4
_geom_torsion
N1 C1 C2 C3 -0.3(10)
C1 C2 C3 C4 0.3(10)
C1 C2 C3 Cl1 -179.8(5)
C2 C3 C4 C11 -0.2(8)
Cl1 C3 C4 C11 179.9(4)
C2 C3 C4 C5 -179.8(6)
Cl1 C3 C4 C5 0.4(8)
C11 C4 C5 C6 0.1(8)
C3 C4 C5 C6 179.6(6)
C4 C5 C6 C7 0.6(9)
C5 C6 C7 C12 -0.2(8)
C5 C6 C7 C8 178.0(6)
C12 C7 C8 C9 -0.6(8)
C6 C7 C8 C9 -178.8(6)
C12 C7 C8 Cl2 179.4(4)
C6 C7 C8 Cl2 1.1(8)
C7 C8 C9 C10 0.8(9)
Cl2 C8 C9 C10 -179.1(5)
C8 C9 C10 N2 -0.7(9)
C3 C4 C11 N1 0.1(7)
C5 C4 C11 N1 179.7(5)
C3 C4 C11 C12 179.4(5)
C5 C4 C11 C12 -1.0(7)
C6 C7 C12 N2 178.6(5)
C8 C7 C12 N2 0.3(7)
C6 C7 C12 C11 -0.7(7)
C8 C7 C12 C11 -179.1(4)
N1 C11 C12 N2 1.3(7)
C4 C11 C12 N2 -178.0(4)
N1 C11 C12 C7 -179.3(4)
C4 C11 C12 C7 1.4(7)
N3 C13 C14 C15 0.2(13)
C13 C14 C15 C16 0.4(13)
C14 C15 C16 C23 -0.2(10)
C14 C15 C16 C17 178.7(7)
C23 C16 C17 C18 0.1(10)
C15 C16 C17 C18 -178.8(7)
C16 C17 C18 C19 -0.4(11)
C17 C18 C19 C24 0.0(10)
C17 C18 C19 C20 -178.4(7)
C24 C19 C20 C21 -0.1(9)
C18 C19 C20 C21 178.3(7)
C19 C20 C21 C22 0.5(11)
C20 C21 C22 N4 -0.6(11)
C15 C16 C23 N3 -0.5(9)
C17 C16 C23 N3 -179.5(6)
C15 C16 C23 C24 179.6(6)
C17 C16 C23 C24 0.6(8)
C20 C19 C24 N4 -0.3(8)
C18 C19 C24 N4 -178.8(5)
C20 C19 C24 C23 179.2(5)
C18 C19 C24 C23 0.7(8)
N3 C23 C24 N4 -1.3(7)
C16 C23 C24 N4 178.5(5)
N3 C23 C24 C19 179.1(5)
C16 C23 C24 C19 -1.0(8)
N5 C25 C26 C27 1.5(11)
C25 C26 C27 C28 -2.3(12)
C26 C27 C28 C29 -175.1(8)
C26 C27 C28 C35 -0.1(10)
C35 C28 C29 C30 3.7(13)
C27 C28 C29 C30 178.5(8)
C28 C29 C30 C31 -4.0(14)
C29 C30 C31 C36 1.3(12)
C29 C30 C31 C32 -176.8(8)
C36 C31 C32 C33 -2.3(10)
C30 C31 C32 C33 175.8(7)
C31 C32 C33 C34 1.8(11)
C32 C33 C34 N6 0.3(10)
C29 C28 C35 N5 178.9(6)
C27 C28 C35 N5 3.6(9)
C29 C28 C35 C36 -0.8(10)
C27 C28 C35 C36 -176.1(6)
C32 C31 C36 N6 1.0(9)
C30 C31 C36 N6 -177.3(6)
C32 C31 C36 C35 179.8(6)
C30 C31 C36 C35 1.5(9)
N5 C35 C36 C31 178.5(5)
C28 C35 C36 C31 -1.8(8)
N5 C35 C36 N6 -2.6(7)
C28 C35 C36 N6 177.2(5)
C2 C1 N1 C11 0.2(9)
C2 C1 N1 Ru1 179.8(5)
C4 C11 N1 C1 0.0(8)
C12 C11 N1 C1 -179.4(5)
C4 C11 N1 Ru1 -179.7(4)
C12 C11 N1 Ru1 1.0(5)
C9 C10 N2 C12 0.3(8)
C9 C10 N2 Ru1 -177.2(4)
C7 C12 N2 C10 -0.1(7)
C11 C12 N2 C10 179.3(5)
C7 C12 N2 Ru1 177.7(4)
C11 C12 N2 Ru1 -2.9(5)
C14 C13 N3 C23 -0.9(10)
C14 C13 N3 Ru1 -179.8(6)
C16 C23 N3 C13 1.1(8)
C24 C23 N3 C13 -179.1(5)
C16 C23 N3 Ru1 -179.8(4)
C24 C23 N3 Ru1 0.0(6)
C21 C22 N4 C24 0.1(9)
C21 C22 N4 Ru1 178.7(5)
C19 C24 N4 C22 0.3(8)
C23 C24 N4 C22 -179.2(5)
C19 C24 N4 Ru1 -178.5(4)
C23 C24 N4 Ru1 2.0(6)
C26 C25 N5 C35 1.9(9)
C26 C25 N5 Ru1 179.2(5)
C28 C35 N5 C25 -4.5(8)
C36 C35 N5 C25 175.2(5)
C28 C35 N5 Ru1 177.7(5)
C36 C35 N5 Ru1 -2.6(6)
C33 C34 N6 C36 -1.6(9)
C33 C34 N6 Ru1 173.3(5)
C31 C36 N6 C34 1.0(8)
C35 C36 N6 C34 -177.9(5)
C31 C36 N6 Ru1 -174.8(5)
C35 C36 N6 Ru1 6.3(6)
